data_7051284
loop_
_publ_author_name
'Matthew G. Davidson'
'Andr\'es E. Goeta'
'Judith A. K. Howard'
'Sarah Lamb'
'Sax A. Mason'

_publ_section_title
;
 The shortest C--H&#x00B7;&#x00B7;&#x00B7;O hydrogen bonds yet
 determined by single crystal neutron diffraction: a structural study
 of two phosphonium aryloxides
;
_journal_issue 7
_journal_name_full 'New J. Chem.'
_journal_page_first 477
_journal_page_last 479
_journal_paper_doi 10.1039/b001433h
_journal_volume 24
_journal_year 2000
_chemical_formula_sum 'C35 H43 O P'
_chemical_formula_weight 510.00
_space_group_IT_number 61
_symmetry_cell_setting orthorhombic
_symmetry_space_group_name_Hall '-P 2ac 2ab'
_symmetry_space_group_name_H-M 'P b c a'
_atom_sites_solution_hydrogens difmap
_atom_sites_solution_primary direct
_atom_sites_solution_secondary difmap
_cell_angle_alpha 90.00
_cell_angle_beta 90.00
_cell_angle_gamma 90.00
_cell_formula_units_Z 8
_cell_length_a 18.570(1)
_cell_length_b 17.220(1)
_cell_length_c 19.030(1)
_cell_measurement_reflns_used 3298
_cell_measurement_temperature 20(2)
_cell_measurement_theta_max 50.2
_cell_measurement_theta_min 3.5
_cell_volume 6085.3(6)
_computing_structure_refinement 'SHELXL-93 (Sheldrick, 1993)'
_computing_structure_solution 'SHELXS-86 (Sheldrick, 1990)'
_diffrn_ambient_temperature 20(2)
_diffrn_measurement_device 'four-circle diffractometer'
_diffrn_measurement_device_details
;
  D19 - ILL
;
_diffrn_measurement_method 'omega scans'
_diffrn_radiation_monochromator 'Ge 115'
_diffrn_radiation_probe neutron
_diffrn_radiation_type neutron
_diffrn_radiation_wavelength 1.3137
_diffrn_reflns_av_R_equivalents 0.0378
_diffrn_reflns_av_sigmaI/netI 0.0344
_diffrn_reflns_limit_h_max 21
_diffrn_reflns_limit_h_min -10
_diffrn_reflns_limit_k_max 20
_diffrn_reflns_limit_k_min -6
_diffrn_reflns_limit_l_max 22
_diffrn_reflns_limit_l_min -21
_diffrn_reflns_number 10445
_diffrn_reflns_theta_max 50.63
_diffrn_reflns_theta_min 3.58
_diffrn_source 'nuclear reactor'
_diffrn_standards_decay_% 0
_diffrn_standards_interval_count 400
_diffrn_standards_number 3
_exptl_absorpt_coefficient_mu 0.273
_exptl_absorpt_correction_T_max 0.5501
_exptl_absorpt_correction_T_min 0.3577
_exptl_absorpt_correction_type gaussian
_exptl_crystal_colour 'dark orange'
_exptl_crystal_density_diffrn 1.113
_exptl_crystal_density_meas ?
_exptl_crystal_description 'irregular shape'
_exptl_crystal_F_000 1016
_exptl_crystal_size_max 3.5
_exptl_crystal_size_mid 3.5
_exptl_crystal_size_min 2.4
_refine_diff_density_max 0.439
_refine_diff_density_min -0.466
_refine_diff_density_rms 0.106
_refine_ls_extinction_coef 0.00027(2)
_refine_ls_extinction_expression Fc^*^=kFc[1+0.001xFc^2^\l^3^/sin(2\q)]^-1/4^
_refine_ls_extinction_method SHELXL
_refine_ls_goodness_of_fit_ref 1.171
_refine_ls_hydrogen_treatment refall
_refine_ls_matrix_type full
_refine_ls_number_parameters 722
_refine_ls_number_reflns 4995
_refine_ls_number_restraints 0
_refine_ls_restrained_S_all 1.171
_refine_ls_R_factor_all 0.0443
_refine_ls_R_factor_obs 0.0357
_refine_ls_shift/esd_max 0.001
_refine_ls_shift/esd_mean 0.000
_refine_ls_structure_factor_coef Fsqd
_refine_ls_weighting_details 'w=1/[\s^2^(Fo^2^)+(0.0258P)^2^+19.6161P] where P=(Fo^2^+2Fc^2^)/3'
_refine_ls_weighting_scheme calc
_refine_ls_wR_factor_all 0.0738
_refine_ls_wR_factor_obs 0.0713
_reflns_number_observed 4467
_reflns_number_total 4995
_reflns_observed_criterion >2sigma(I)
_cod_data_source_file b001433h.txt
_cod_data_source_block 1b
_cod_depositor_comments
;
The following automatic conversions were performed:

'_refine_ls_weighting_scheme' value 'calc
w=1/[\s^2^(Fo^2^)+(0.0258P)^2^+19.6161P] where P=(Fo^2^+2Fc^2^)/3'
was changed to 'calc'. New tag '_refine_ls_weighting_details' was
created. The value of the new tag was set to
'w=1/[\s^2^(Fo^2^)+(0.0258P)^2^+19.6161P] where P=(Fo^2^+2Fc^2^)/3'.

Automatic conversion script
Id: cif_fix_values 3143 2015-03-26 13:38:13Z robertas 
;
_cod_original_sg_symbol_H-M Pbca
_cod_database_code 7051284

loop_
_symmetry_equiv_pos_as_xyz
'x, y, z'
'-x+1/2, -y, z+1/2'
'-x, y+1/2, -z+1/2'
'x+1/2, -y+1/2, -z'
'-x, -y, -z'
'x-1/2, y, -z-1/2'
'x, -y-1/2, z-1/2'
'-x-1/2, y-1/2, z'

loop_
_atom_site_label
_atom_site_type_symbol
_atom_site_fract_x
_atom_site_fract_y
_atom_site_fract_z
_atom_site_U_iso_or_equiv
_atom_site_adp_type
_atom_site_occupancy
_atom_site_symmetry_multiplicity
_atom_site_calc_flag
_atom_site_refinement_flags
_atom_site_disorder_assembly
_atom_site_disorder_group
P1 P -0.44206(8) 0.46805(8) 0.35257(8) 0.0055(3) Uani 1 1 d . . .
C1 C -0.40628(7) 0.44739(7) 0.26639(7) 0.0084(3) Uani 1 1 d . . .
H101 H -0.35352(15) 0.42014(17) 0.27629(15) 0.0248(6) Uani 1 1 d . . .
H102 H -0.44201(17) 0.40346(16) 0.24421(16) 0.0247(6) Uani 1 1 d . . .
C2 C -0.39872(8) 0.51705(8) 0.21722(7) 0.0140(3) Uani 1 1 d . . .
H201 H -0.3804(2) 0.49704(19) 0.16595(16) 0.0360(8) Uani 1 1 d . . .
H202 H -0.3589(2) 0.55793(18) 0.23644(18) 0.0368(8) Uani 1 1 d . . .
H203 H -0.4496(2) 0.54794(19) 0.21006(19) 0.0377(8) Uani 1 1 d . . .
C11 C -0.38772(7) 0.53820(7) 0.39771(7) 0.0063(2) Uani 1 1 d . . .
C12 C -0.38443(7) 0.61494(7) 0.37242(7) 0.0080(3) Uani 1 1 d . . .
H12 H -0.41334(16) 0.63217(15) 0.32553(16) 0.0245(6) Uani 1 1 d . . .
C13 C -0.34466(7) 0.67049(7) 0.40886(7) 0.0086(3) Uani 1 1 d . . .
H13 H -0.34239(16) 0.72971(15) 0.38897(16) 0.0241(6) Uani 1 1 d . . .
C14 C -0.30923(7) 0.65033(7) 0.47103(7) 0.0082(3) Uani 1 1 d . . .
H14 H -0.27959(16) 0.69380(16) 0.50053(16) 0.0249(6) Uani 1 1 d . . .
C15 C -0.31251(7) 0.57393(7) 0.49595(7) 0.0082(3) Uani 1 1 d . . .
H15 H -0.28474(16) 0.55795(16) 0.54400(16) 0.0247(6) Uani 1 1 d . . .
C16 C -0.35126(7) 0.51791(7) 0.45921(7) 0.0074(3) Uani 1 1 d . . .
H16 H -0.35304(16) 0.45890(15) 0.47835(15) 0.0212(6) Uani 1 1 d . . .
C21 C -0.44272(7) 0.37732(7) 0.39917(6) 0.0063(2) Uani 1 1 d . . .
C22 C -0.38082(7) 0.33072(7) 0.39686(7) 0.0076(3) Uani 1 1 d . . .
H22 H -0.33253(15) 0.34876(15) 0.36846(15) 0.0210(6) Uani 1 1 d . . .
C23 C -0.38113(7) 0.25898(7) 0.43152(7) 0.0094(3) Uani 1 1 d . . .
H23 H -0.33350(16) 0.22249(16) 0.42883(17) 0.0262(6) Uani 1 1 d . . .
C24 C -0.44213(7) 0.23491(7) 0.46824(7) 0.0100(3) Uani 1 1 d . . .
H24 H -0.44213(16) 0.17898(16) 0.49478(17) 0.0264(6) Uani 1 1 d . . .
C25 C -0.50348(7) 0.28138(7) 0.47053(7) 0.0093(3) Uani 1 1 d . . .
H25 H -0.55102(15) 0.26209(16) 0.49925(17) 0.0263(6) Uani 1 1 d . . .
C26 C -0.50435(7) 0.35275(7) 0.43575(7) 0.0081(3) Uani 1 1 d . . .
H26 H -0.55252(15) 0.38841(16) 0.43683(16) 0.0235(6) Uani 1 1 d . . .
C31 C -0.53176(7) 0.50587(7) 0.34790(7) 0.0066(2) Uani 1 1 d . . .
C32 C -0.58079(7) 0.47273(7) 0.30061(7) 0.0082(3) Uani 1 1 d . . .
H32 H -0.56484(15) 0.42653(16) 0.26483(16) 0.0241(6) Uani 1 1 d . . .
C33 C -0.65208(7) 0.49838(7) 0.30009(7) 0.0085(3) Uani 1 1 d . . .
H33 H -0.69023(15) 0.47277(16) 0.26341(15) 0.0232(6) Uani 1 1 d . . .
C34 C -0.67417(7) 0.55644(7) 0.34657(7) 0.0082(3) Uani 1 1 d . . .
H34 H -0.72973(14) 0.57623(16) 0.34599(16) 0.0230(6) Uani 1 1 d . . .
C35 C -0.62493(7) 0.59022(7) 0.39294(7) 0.0082(3) Uani 1 1 d . . .
H35 H -0.64176(16) 0.63663(16) 0.42775(16) 0.0238(6) Uani 1 1 d . . .
C36 C -0.55367(7) 0.56479(7) 0.39402(7) 0.0077(3) Uani 1 1 d . . .
H36 H -0.51561(15) 0.59096(16) 0.43024(15) 0.0232(6) Uani 1 1 d . . .
O1 O -0.24417(8) 0.38047(8) 0.31590(7) 0.0068(3) Uani 1 1 d . . .
C41 C -0.17962(7) 0.35270(7) 0.30964(6) 0.0056(2) Uani 1 1 d . . .
C42 C -0.12266(7) 0.37473(7) 0.35729(7) 0.0063(2) Uani 1 1 d . . .
C43 C -0.05379(7) 0.34283(7) 0.34941(7) 0.0072(3) Uani 1 1 d . . .
H43 H -0.01106(15) 0.35869(16) 0.38593(15) 0.0223(6) Uani 1 1 d . . .
C44 C -0.03639(7) 0.29046(7) 0.29581(7) 0.0074(2) Uani 1 1 d . . .
C45 C -0.09135(7) 0.27014(7) 0.24889(7) 0.0074(3) Uani 1 1 d . . .
H45 H -0.07735(15) 0.22969(15) 0.20679(15) 0.0211(6) Uani 1 1 d . . .
C46 C -0.16116(7) 0.29848(7) 0.25413(6) 0.0060(2) Uani 1 1 d . . .
C47 C 0.03753(7) 0.25464(7) 0.28959(7) 0.0103(3) Uani 1 1 d . . .
H471 H 0.05963(18) 0.2604(2) 0.23712(18) 0.0367(8) Uani 1 1 d . . .
H472 H 0.03745(18) 0.19301(17) 0.3010(2) 0.0386(8) Uani 1 1 d . . .
H473 H 0.07571(17) 0.2815(2) 0.3253(2) 0.0381(8) Uani 1 1 d . . .
C48 C -0.13838(7) 0.43169(7) 0.41768(7) 0.0073(3) Uani 1 1 d . . .
C49 C -0.07133(7) 0.45009(8) 0.46173(7) 0.0124(3) Uani 1 1 d . . .
H491 H -0.02876(16) 0.47712(19) 0.43003(18) 0.0303(7) Uani 1 1 d . . .
H492 H -0.04936(17) 0.39878(18) 0.48772(17) 0.0298(7) Uani 1 1 d . . .
H493 H -0.08576(17) 0.49135(18) 0.50310(17) 0.0305(7) Uani 1 1 d . . .
C50 C -0.19413(7) 0.39509(7) 0.46793(7) 0.0102(3) Uani 1 1 d . . .
H501 H -0.17245(17) 0.34224(17) 0.49182(17) 0.0291(7) Uani 1 1 d . . .
H502 H -0.24348(16) 0.38070(19) 0.43979(16) 0.0279(6) Uani 1 1 d . . .
H503 H -0.20697(17) 0.43492(17) 0.51094(16) 0.0281(7) Uani 1 1 d . . .
C51 C -0.16633(7) 0.50967(7) 0.38878(7) 0.0093(3) Uani 1 1 d . . .
H511 H -0.12621(17) 0.53565(17) 0.35362(17) 0.0294(7) Uani 1 1 d . . .
H512 H -0.17636(18) 0.55040(16) 0.43183(16) 0.0281(7) Uani 1 1 d . . .
H513 H -0.21642(16) 0.50190(16) 0.35987(17) 0.0272(6) Uani 1 1 d . . .
C52 C -0.21998(6) 0.26912(7) 0.20395(6) 0.0057(2) Uani 1 1 d . . .
C53 C -0.27532(7) 0.22223(7) 0.24690(7) 0.0086(3) Uani 1 1 d . . .
H531 H -0.31940(16) 0.20176(17) 0.21354(16) 0.0252(6) Uani 1 1 d . . .
H532 H -0.29773(16) 0.25819(16) 0.28850(16) 0.0259(6) Uani 1 1 d . . .
H533 H -0.24995(16) 0.17140(17) 0.27092(16) 0.0275(6) Uani 1 1 d . . .
C54 C -0.18977(7) 0.21625(7) 0.14592(7) 0.0086(3) Uani 1 1 d . . .
H541 H -0.23376(16) 0.19915(17) 0.11061(16) 0.0258(6) Uani 1 1 d . . .
H542 H -0.16569(17) 0.16296(16) 0.16649(16) 0.0264(6) Uani 1 1 d . . .
H543 H -0.14891(16) 0.24587(17) 0.11391(15) 0.0249(6) Uani 1 1 d . . .
C55 C -0.25778(7) 0.33669(7) 0.16579(7) 0.0090(3) Uani 1 1 d . . .
H551 H -0.30022(17) 0.31423(17) 0.13101(17) 0.0282(7) Uani 1 1 d . . .
H552 H -0.21904(17) 0.36825(17) 0.13332(16) 0.0276(6) Uani 1 1 d . . .
H553 H -0.28136(18) 0.37702(16) 0.20284(16) 0.0273(6) Uani 1 1 d . . .

loop_
_atom_site_aniso_label
_atom_site_aniso_U_11
_atom_site_aniso_U_22
_atom_site_aniso_U_33
_atom_site_aniso_U_23
_atom_site_aniso_U_13
_atom_site_aniso_U_12
P1 0.0055(7) 0.0031(7) 0.0080(8) 0.0002(5) 0.0008(6) 0.0005(6)
C1 0.0103(7) 0.0069(6) 0.0081(6) 0.0000(5) 0.0015(5) -0.0003(6)
H101 0.0209(16) 0.0301(14) 0.0233(14) 0.0029(11) 0.0032(12) 0.0074(12)
H102 0.0307(15) 0.0191(13) 0.0243(14) -0.0032(11) 0.0012(12) -0.0094(12)
C2 0.0206(8) 0.0110(6) 0.0104(8) 0.0028(6) 0.0040(6) -0.0008(7)
H201 0.058(2) 0.0322(16) 0.0178(17) 0.0008(13) 0.0127(15) 0.0019(15)
H202 0.052(2) 0.0246(15) 0.0334(18) 0.0053(13) 0.0016(16) -0.0193(16)
H203 0.040(2) 0.0315(16) 0.0418(19) 0.0142(14) 0.0019(15) 0.0173(16)
C11 0.0080(6) 0.0034(5) 0.0075(6) 0.0007(4) -0.0010(5) -0.0001(5)
C12 0.0102(6) 0.0042(5) 0.0096(7) 0.0003(5) -0.0007(6) -0.0010(5)
H12 0.0317(15) 0.0180(12) 0.0239(15) 0.0050(11) -0.0108(14) -0.0039(11)
C13 0.0100(6) 0.0039(6) 0.0119(6) 0.0006(5) -0.0005(5) -0.0017(5)
H13 0.0318(15) 0.0114(13) 0.0291(15) 0.0045(11) -0.0045(12) -0.0033(11)
C14 0.0105(6) 0.0045(6) 0.0096(6) -0.0009(5) -0.0001(5) -0.0023(5)
H14 0.0315(15) 0.0163(12) 0.0268(14) -0.0069(12) -0.0060(13) -0.0069(12)
C15 0.0101(6) 0.0046(5) 0.0099(7) -0.0009(5) -0.0016(6) 0.0000(5)
H15 0.0312(15) 0.0214(13) 0.0214(15) -0.0005(11) -0.0138(13) -0.0018(12)
C16 0.0093(6) 0.0055(6) 0.0073(6) 0.0003(5) -0.0016(5) -0.0008(5)
H16 0.0288(14) 0.0100(13) 0.0248(14) 0.0050(10) -0.0081(12) -0.0024(10)
C21 0.0069(6) 0.0045(5) 0.0075(6) 0.0009(4) 0.0009(5) 0.0004(4)
C22 0.0082(6) 0.0039(5) 0.0107(6) 0.0013(5) 0.0009(5) 0.0010(5)
H22 0.0145(14) 0.0207(12) 0.0278(15) 0.0042(11) 0.0045(12) 0.0016(10)
C23 0.0098(6) 0.0050(6) 0.0134(6) 0.0032(5) 0.0016(5) 0.0010(5)
H23 0.0203(15) 0.0203(13) 0.0381(17) 0.0062(12) 0.0049(12) 0.0060(12)
C24 0.0100(6) 0.0056(6) 0.0142(6) 0.0034(5) 0.0023(5) 0.0004(5)
H24 0.0276(15) 0.0154(13) 0.0363(16) 0.0115(12) 0.0061(13) 0.0021(11)
C25 0.0094(6) 0.0046(5) 0.0138(6) 0.0032(5) 0.0031(6) 0.0000(5)
H25 0.0198(14) 0.0231(13) 0.0360(16) 0.0091(12) 0.0136(14) -0.0025(11)
C26 0.0079(6) 0.0046(5) 0.0118(6) 0.0018(4) 0.0026(5) 0.0004(5)
H26 0.0157(13) 0.0200(13) 0.0348(16) 0.0040(11) 0.0067(12) 0.0044(12)
C31 0.0068(6) 0.0048(5) 0.0082(6) 0.0002(4) -0.0007(5) -0.0002(4)
C32 0.0069(6) 0.0069(6) 0.0108(6) -0.0016(5) -0.0019(5) 0.0008(5)
H32 0.0216(13) 0.0213(13) 0.0295(15) -0.0124(12) -0.0040(12) 0.0046(11)
C33 0.0072(6) 0.0063(5) 0.0119(6) -0.0015(5) -0.0007(5) 0.0005(5)
H33 0.0193(13) 0.0247(13) 0.0257(15) -0.0087(11) -0.0073(13) 0.0001(11)
C34 0.0071(7) 0.0062(5) 0.0113(6) 0.0001(5) -0.0008(5) 0.0010(5)
H34 0.0147(15) 0.0223(13) 0.0320(15) -0.0037(11) -0.0004(11) 0.0065(11)
C35 0.0080(6) 0.0067(6) 0.0099(6) -0.0003(5) -0.0005(5) 0.0014(5)
H35 0.0234(14) 0.0207(13) 0.0275(15) -0.0100(12) -0.0006(12) 0.0057(11)
C36 0.0081(6) 0.0059(5) 0.0090(6) -0.0014(5) -0.0001(5) 0.0008(5)
H36 0.0219(14) 0.0239(13) 0.0238(15) -0.0095(11) -0.0068(13) 0.0007(11)
O1 0.0063(7) 0.0058(6) 0.0084(7) -0.0010(5) 0.0018(6) 0.0016(5)
C41 0.0045(6) 0.0051(5) 0.0073(6) 0.0000(4) -0.0004(5) 0.0002(4)
C42 0.0058(6) 0.0052(5) 0.0077(6) -0.0008(4) -0.0009(5) 0.0002(5)
C43 0.0055(6) 0.0073(5) 0.0087(6) -0.0004(5) -0.0009(5) -0.0003(5)
H43 0.0159(13) 0.0263(13) 0.0246(15) -0.0046(11) -0.0079(13) -0.0001(11)
C44 0.0059(6) 0.0063(5) 0.0100(6) 0.0006(5) 0.0003(5) -0.0002(5)
C45 0.0058(6) 0.0058(5) 0.0106(6) -0.0002(5) -0.0011(5) 0.0009(4)
H45 0.0209(13) 0.0191(12) 0.0233(14) -0.0077(11) 0.0002(11) 0.0061(11)
C46 0.0054(6) 0.0047(5) 0.0078(6) -0.0003(5) 0.0006(5) 0.0004(4)
C47 0.0061(6) 0.0091(7) 0.0158(8) 0.0020(5) -0.0006(6) 0.0025(5)
H471 0.0250(15) 0.053(2) 0.032(2) 0.0077(15) 0.0120(14) 0.0131(14)
H472 0.0256(15) 0.0168(15) 0.073(2) 0.0123(15) 0.0061(16) 0.0034(12)
H473 0.0190(15) 0.0476(19) 0.048(2) -0.0172(16) -0.0134(16) 0.0049(14)
C48 0.0069(6) 0.0062(5) 0.0089(6) -0.0010(5) -0.0002(5) 0.0002(5)
C49 0.0096(7) 0.0130(7) 0.0145(7) -0.0050(6) -0.0021(6) -0.0003(6)
H491 0.0198(15) 0.0355(16) 0.0356(17) -0.0004(13) 0.0030(14) -0.0084(13)
H492 0.0307(16) 0.0278(15) 0.0307(16) 0.0016(13) -0.0100(13) 0.0069(13)
H493 0.0298(16) 0.0322(15) 0.0295(16) -0.0179(14) -0.0038(14) 0.0024(13)
C50 0.0111(7) 0.0096(6) 0.0100(7) 0.0000(6) 0.0007(6) -0.0013(5)
H501 0.0346(16) 0.0197(14) 0.0330(16) 0.0117(12) 0.0078(14) 0.0047(13)
H502 0.0198(15) 0.0392(16) 0.0247(15) -0.0005(13) -0.0029(13) -0.0099(12)
H503 0.0339(16) 0.0259(14) 0.0245(16) -0.0094(13) 0.0083(13) -0.0006(12)
C51 0.0112(7) 0.0046(6) 0.0122(7) -0.0009(5) -0.0004(6) -0.0001(5)
H511 0.0310(16) 0.0226(13) 0.0347(17) 0.0095(12) 0.0100(14) -0.0025(12)
H512 0.0399(17) 0.0173(12) 0.0270(16) -0.0095(12) -0.0022(13) 0.0062(12)
H513 0.0224(15) 0.0246(14) 0.0346(16) 0.0021(12) -0.0099(14) 0.0009(12)
C52 0.0055(6) 0.0041(5) 0.0075(6) 0.0003(5) -0.0008(5) 0.0002(4)
C53 0.0091(6) 0.0072(6) 0.0095(6) -0.0005(6) 0.0013(6) -0.0013(5)
H531 0.0221(15) 0.0275(14) 0.0261(15) -0.0025(12) -0.0038(13) -0.0087(12)
H532 0.0288(15) 0.0235(13) 0.0254(15) -0.0080(12) 0.0111(13) -0.0018(12)
H533 0.0286(15) 0.0198(14) 0.0343(16) 0.0126(12) 0.0033(13) 0.0006(12)
C54 0.0093(6) 0.0078(6) 0.0085(6) -0.0025(5) 0.0004(6) -0.0001(5)
H541 0.0227(15) 0.0292(14) 0.0256(15) -0.0070(12) -0.0077(13) -0.0016(12)
H542 0.0324(15) 0.0166(13) 0.0300(15) -0.0007(12) 0.0004(13) 0.0101(12)
H543 0.0254(15) 0.0258(13) 0.0234(14) 0.0019(12) 0.0099(13) -0.0045(12)
C55 0.0096(6) 0.0072(6) 0.0101(6) 0.0007(6) -0.0021(6) 0.0023(5)
H551 0.0263(15) 0.0261(14) 0.0323(16) 0.0009(12) -0.0159(14) 0.0001(12)
H552 0.0309(15) 0.0234(13) 0.0285(16) 0.0095(12) 0.0054(14) -0.0024(13)
H553 0.0371(17) 0.0201(13) 0.0246(15) -0.0032(12) 0.0000(13) 0.0127(13)

loop_
_atom_type_symbol
_atom_type_description
_atom_type_scat_dispersion_real
_atom_type_scat_dispersion_imag
_atom_type_scat_source
C C 0.0000 0.0000 'International Tables Vol C Tables 4.2.6.8 and 6.1.1.4'
H H 0.0000 0.0000 'International Tables Vol C Tables 4.2.6.8 and 6.1.1.4'
O O 0.0000 0.0000 'International Tables Vol C Tables 4.2.6.8 and 6.1.1.4'
P P 0.0000 0.0000 'International Tables Vol C Tables 4.2.6.8 and 6.1.1.4'

loop_
_geom_angle_atom_site_label_1
_geom_angle_atom_site_label_2
_geom_angle_atom_site_label_3
_geom_angle
_geom_angle_site_symmetry_1
_geom_angle_site_symmetry_3
_geom_angle_publ_flag
C31 P1 C11 107.59(9) . . ?
C31 P1 C21 109.53(10) . . ?
C11 P1 C21 110.69(10) . . ?
C31 P1 C1 111.66(10) . . ?
C11 P1 C1 111.15(10) . . ?
C21 P1 C1 106.24(9) . . ?
C2 C1 P1 115.83(10) . . ?
C2 C1 H101 110.93(19) . . ?
P1 C1 H101 104.82(18) . . ?
C2 C1 H102 111.30(19) . . ?
P1 C1 H102 105.33(19) . . ?
H101 C1 H102 108.1(3) . . ?
C1 C2 H201 109.2(2) . . ?
C1 C2 H202 111.4(2) . . ?
H201 C2 H202 107.1(3) . . ?
C1 C2 H203 112.3(2) . . ?
H201 C2 H203 108.2(3) . . ?
H202 C2 H203 108.4(3) . . ?
C16 C11 C12 120.02(11) . . ?
C16 C11 P1 120.38(10) . . ?
C12 C11 P1 119.55(11) . . ?
C13 C12 C11 119.83(12) . . ?
C13 C12 H12 119.00(18) . . ?
C11 C12 H12 121.16(18) . . ?
C12 C13 C14 120.02(11) . . ?
C12 C13 H13 119.4(2) . . ?
C14 C13 H13 120.59(19) . . ?
C13 C14 C15 119.99(12) . . ?
C13 C14 H14 120.35(19) . . ?
C15 C14 H14 119.7(2) . . ?
C16 C15 C14 120.24(12) . . ?
C16 C15 H15 119.56(18) . . ?
C14 C15 H15 120.20(19) . . ?
C15 C16 C11 119.89(11) . . ?
C15 C16 H16 119.90(18) . . ?
C11 C16 H16 120.22(19) . . ?
C22 C21 C26 120.73(11) . . ?
C22 C21 P1 118.45(10) . . ?
C26 C21 P1 120.80(10) . . ?
C23 C22 C21 119.11(12) . . ?
C23 C22 H22 119.18(18) . . ?
C21 C22 H22 121.72(18) . . ?
C24 C23 C22 120.12(12) . . ?
C24 C23 H23 120.89(19) . . ?
C22 C23 H23 119.0(2) . . ?
C25 C24 C23 120.63(11) . . ?
C25 C24 H24 119.6(2) . . ?
C23 C24 H24 119.7(2) . . ?
C24 C25 C26 120.03(12) . . ?
C24 C25 H25 120.20(19) . . ?
C26 C25 H25 119.77(19) . . ?
C25 C26 C21 119.38(12) . . ?
C25 C26 H26 119.92(19) . . ?
C21 C26 H26 120.70(19) . . ?
C32 C31 C36 120.54(12) . . ?
C32 C31 P1 119.21(10) . . ?
C36 C31 P1 120.14(11) . . ?
C33 C32 C31 119.46(11) . . ?
C33 C32 H32 119.03(19) . . ?
C31 C32 H32 121.50(19) . . ?
C32 C33 C34 120.05(12) . . ?
C32 C33 H33 119.60(19) . . ?
C34 C33 H33 120.35(19) . . ?
C33 C34 C35 120.38(12) . . ?
C33 C34 H34 119.81(19) . . ?
C35 C34 H34 119.80(19) . . ?
C36 C35 C34 119.97(12) . . ?
C36 C35 H35 119.75(19) . . ?
C34 C35 H35 120.27(19) . . ?
C35 C36 C31 119.58(12) . . ?
C35 C36 H36 119.81(18) . . ?
C31 C36 H36 120.62(19) . . ?
O1 C41 C42 121.52(12) . . ?
O1 C41 C46 121.53(12) . . ?
C42 C41 C46 116.95(11) . . ?
C43 C42 C41 119.93(11) . . ?
C43 C42 C48 120.22(11) . . ?
C41 C42 C48 119.84(11) . . ?
C44 C43 C42 122.81(12) . . ?
C44 C43 H43 117.27(19) . . ?
C42 C43 H43 119.92(19) . . ?
C43 C44 C45 117.22(11) . . ?
C43 C44 C47 122.05(11) . . ?
C45 C44 C47 120.70(11) . . ?
C46 C45 C44 123.14(11) . . ?
C46 C45 H45 119.90(19) . . ?
C44 C45 H45 116.95(18) . . ?
C45 C46 C41 119.93(11) . . ?
C45 C46 C52 120.23(11) . . ?
C41 C46 C52 119.75(11) . . ?
C44 C47 H471 112.3(2) . . ?
C44 C47 H472 112.6(2) . . ?
H471 C47 H472 105.9(3) . . ?
C44 C47 H473 111.7(2) . . ?
H471 C47 H473 106.9(3) . . ?
H472 C47 H473 107.1(3) . . ?
C49 C48 C42 112.69(10) . . ?
C49 C48 C51 106.76(10) . . ?
C42 C48 C51 110.65(10) . . ?
C49 C48 C50 106.87(10) . . ?
C42 C48 C50 109.24(10) . . ?
C51 C48 C50 110.54(10) . . ?
C48 C49 H491 111.8(2) . . ?
C48 C49 H492 112.6(2) . . ?
H491 C49 H492 108.8(3) . . ?
C48 C49 H493 109.2(2) . . ?
H491 C49 H493 107.2(3) . . ?
H492 C49 H493 106.9(3) . . ?
C48 C50 H501 110.5(2) . . ?
C48 C50 H502 110.64(19) . . ?
H501 C50 H502 108.9(3) . . ?
C48 C50 H503 110.70(19) . . ?
H501 C50 H503 106.9(3) . . ?
H502 C50 H503 109.1(3) . . ?
C48 C51 H511 110.14(19) . . ?
C48 C51 H512 110.39(19) . . ?
H511 C51 H512 108.1(3) . . ?
C48 C51 H513 111.16(18) . . ?
H511 C51 H513 108.8(3) . . ?
H512 C51 H513 108.2(3) . . ?
C46 C52 C54 112.45(10) . . ?
C46 C52 C55 111.62(10) . . ?
C54 C52 C55 105.96(10) . . ?
C46 C52 C53 108.46(10) . . ?
C54 C52 C53 108.29(10) . . ?
C55 C52 C53 109.99(10) . . ?
C52 C53 H531 111.09(19) . . ?
C52 C53 H532 110.05(18) . . ?
H531 C53 H532 108.6(3) . . ?
C52 C53 H533 110.71(19) . . ?
H531 C53 H533 107.9(3) . . ?
H532 C53 H533 108.4(3) . . ?
C52 C54 H541 109.08(19) . . ?
C52 C54 H542 112.90(19) . . ?
H541 C54 H542 107.4(2) . . ?
C52 C54 H543 112.04(18) . . ?
H541 C54 H543 107.4(3) . . ?
H542 C54 H543 107.8(3) . . ?
C52 C55 H551 110.15(18) . . ?
C52 C55 H552 110.00(19) . . ?
H551 C55 H552 107.8(3) . . ?
C52 C55 H553 111.21(19) . . ?
H551 C55 H553 109.2(3) . . ?
H552 C55 H553 108.4(3) . . ?

loop_
_geom_bond_atom_site_label_1
_geom_bond_atom_site_label_2
_geom_bond_distance
_geom_bond_site_symmetry_2
_geom_bond_publ_flag
P1 C31 1.7909(19) . ?
P1 C11 1.7932(19) . ?
P1 C21 1.7965(18) . ?
P1 C1 1.8048(19) . ?
C1 C2 1.5278(18) . ?
C1 H101 1.103(3) . ?
C1 H102 1.091(3) . ?
C2 H201 1.089(3) . ?
C2 H202 1.085(4) . ?
C2 H203 1.092(4) . ?
C11 C16 1.3965(18) . ?
C11 C12 1.4077(17) . ?
C12 C13 1.3933(18) . ?
C12 H12 1.083(3) . ?
C13 C14 1.3976(19) . ?
C13 H13 1.089(3) . ?
C14 C15 1.4000(17) . ?
C14 H14 1.086(3) . ?
C15 C16 1.3919(18) . ?
C15 H15 1.085(3) . ?
C16 H16 1.080(3) . ?
C21 C22 1.4026(18) . ?
C21 C26 1.4048(18) . ?
C22 C23 1.4005(17) . ?
C22 H22 1.092(3) . ?
C23 C24 1.3939(19) . ?
C23 H23 1.086(3) . ?
C24 C25 1.3928(19) . ?
C24 H24 1.088(3) . ?
C25 C26 1.3960(18) . ?
C25 H25 1.090(3) . ?
C26 H26 1.085(3) . ?
C31 C32 1.4017(18) . ?
C31 C36 1.4018(18) . ?
C32 C33 1.3956(18) . ?
C32 H32 1.088(3) . ?
C33 C34 1.3964(18) . ?
C33 H33 1.088(3) . ?
C34 C35 1.3976(19) . ?
C34 H34 1.087(3) . ?
C35 C36 1.3940(18) . ?
C35 H35 1.084(3) . ?
C36 H36 1.085(3) . ?
O1 C41 1.296(2) . ?
C41 C42 1.4439(18) . ?
C41 C46 1.4509(17) . ?
C42 C43 1.4000(18) . ?
C42 C48 1.5390(17) . ?
C43 C44 1.3993(18) . ?
C43 H43 1.090(3) . ?
C44 C45 1.4005(18) . ?
C44 C47 1.5095(17) . ?
C45 C46 1.3888(18) . ?
C45 H45 1.093(3) . ?
C46 C52 1.5365(17) . ?
C47 H471 1.084(4) . ?
C47 H472 1.083(3) . ?
C47 H473 1.086(4) . ?
C48 C49 1.5340(18) . ?
C48 C51 1.5412(17) . ?
C48 C50 1.5438(18) . ?
C49 H491 1.098(3) . ?
C49 H492 1.092(3) . ?
C49 H493 1.094(3) . ?
C50 H501 1.094(3) . ?
C50 H502 1.090(3) . ?
C50 H503 1.094(3) . ?
C51 H511 1.097(3) . ?
C51 H512 1.094(3) . ?
C51 H513 1.089(3) . ?
C52 C54 1.5373(17) . ?
C52 C55 1.5407(17) . ?
C52 C53 1.5414(17) . ?
C53 H531 1.094(3) . ?
C53 H532 1.088(3) . ?
C53 H533 1.094(3) . ?
C54 H541 1.098(3) . ?
C54 H542 1.093(3) . ?
C54 H543 1.099(3) . ?
C55 H551 1.099(3) . ?
C55 H552 1.093(3) . ?
C55 H553 1.082(3) . ?

loop_
_cod_related_entry_id
_cod_related_entry_database
_cod_related_entry_code
1 ChemSpider 30652873
